data_7233570
loop_
_publ_author_name
'Lin, Rui-Lian'
'Zhou, Jia-Jia'
'Zhou, Fu Hou'
'Sun, Wen-Qi'
'Liu, Jing-Xin'
'Chen, Kai'

_publ_section_title
;
 The lanthanide contraction effect and organic additives impact the
 coordination structures of lanthanide ions with symmetrical
 octamethyl-substituted cucurbit[6]uril ligands
;
_journal_issue 37
_journal_name_full CrystEngComm
_journal_page_first 5641
_journal_paper_doi 10.1039/C9CE00812H
_journal_volume 21
_journal_year 2019
_chemical_formula_sum 'C88 H204 Cd2 Cl16 N48 O74 Pr4'
_chemical_formula_weight 4474.63
_space_group_IT_number 2
_space_group_name_Hall '-P 1'
_space_group_name_H-M_alt 'P -1'
_symmetry_cell_setting triclinic
_symmetry_space_group_name_Hall '-P 1'
_symmetry_space_group_name_H-M 'P -1'
_atom_sites_solution_hydrogens geom
_atom_sites_solution_primary direct
_atom_sites_solution_secondary difmap
_audit_creation_method SHELXL-97
_audit_update_record
;
2019-05-23 deposited with the CCDC.    2019-08-29 downloaded from the CCDC.
;
_cell_angle_alpha 112.9500(10)
_cell_angle_beta 100.9100(10)
_cell_angle_gamma 97.578(2)
_cell_formula_units_Z 1
_cell_length_a 15.4032(16)
_cell_length_b 17.4427(18)
_cell_length_c 18.5949(19)
_cell_measurement_reflns_used 6082
_cell_measurement_temperature 296(2)
_cell_measurement_theta_max 24.51
_cell_measurement_theta_min 2.44
_cell_volume 4398.9(8)
_computing_cell_refinement 'Bruker SMART'
_computing_data_collection 'Bruker SMART'
_computing_data_reduction 'Bruker SAINT'
_computing_molecular_graphics 'Bruker SHELXTL'
_computing_publication_material 'Bruker SHELXTL'
_computing_structure_refinement 'SHELXL-97 (Sheldrick, 1997)'
_computing_structure_solution 'SHELXS-97 (Sheldrick, 1990)'
_diffrn_ambient_temperature 296(2)
_diffrn_measured_fraction_theta_full 0.981
_diffrn_measured_fraction_theta_max 0.981
_diffrn_measurement_device_type 'CCD area detector'
_diffrn_measurement_method 'phi and omega scans'
_diffrn_radiation_monochromator graphite
_diffrn_radiation_source 'fine-focus sealed tube'
_diffrn_radiation_type MoK\a
_diffrn_radiation_wavelength 0.71073
_diffrn_reflns_av_R_equivalents 0.0312
_diffrn_reflns_av_sigmaI/netI 0.0734
_diffrn_reflns_limit_h_max 18
_diffrn_reflns_limit_h_min -18
_diffrn_reflns_limit_k_max 21
_diffrn_reflns_limit_k_min -13
_diffrn_reflns_limit_l_max 22
_diffrn_reflns_limit_l_min -22
_diffrn_reflns_number 24976
_diffrn_reflns_theta_full 26.00
_diffrn_reflns_theta_max 26.00
_diffrn_reflns_theta_min 2.08
_diffrn_standards_decay_% none
_exptl_absorpt_coefficient_mu 1.666
_exptl_absorpt_correction_T_max 0.7882
_exptl_absorpt_correction_T_min 0.7317
_exptl_absorpt_correction_type multi-scan
_exptl_absorpt_process_details 'SADABS (Bruker, 2008)'
_exptl_crystal_colour block
_exptl_crystal_density_diffrn 1.689
_exptl_crystal_density_meas ?
_exptl_crystal_density_method 'not measured'
_exptl_crystal_description colorless
_exptl_crystal_F_000 2264
_exptl_crystal_size_max 0.20
_exptl_crystal_size_mid 0.18
_exptl_crystal_size_min 0.15
_platon_squeeze_details
;
;
_refine_diff_density_max 1.557
_refine_diff_density_min -1.214
_refine_diff_density_rms 0.150
_refine_ls_extinction_method none
_refine_ls_goodness_of_fit_ref 1.004
_refine_ls_hydrogen_treatment mixed
_refine_ls_matrix_type full
_refine_ls_number_parameters 937
_refine_ls_number_reflns 16958
_refine_ls_number_restraints 0
_refine_ls_restrained_S_all 1.004
_refine_ls_R_factor_all 0.0740
_refine_ls_R_factor_gt 0.0518
_refine_ls_shift/su_max 0.003
_refine_ls_shift/su_mean 0.000
_refine_ls_structure_factor_coef Fsqd
_refine_ls_weighting_details 'calc w=1/[\s^2^(Fo^2^)+(0.0855P)^2^+0.0000P] where P=(Fo^2^+2Fc^2^)/3'
_refine_ls_weighting_scheme calc
_refine_ls_wR_factor_gt 0.1444
_refine_ls_wR_factor_ref 0.1568
_reflns_number_gt 11859
_reflns_number_total 16958
_reflns_threshold_expression >2sigma(I)
_cod_data_source_file c9ce00812h1.cif
_cod_data_source_block p_CCDC3
_cod_depositor_comments
;
The following automatic conversions were performed:

'_symmetry_cell_setting' value 'Triclinic' changed to 'triclinic'
according to
/home/data/users/saulius/crontab/automatic-downloads/rss-feeds/RSC/lib/dictionaries/cif_core.dic
dictionary named 'cif_core.dic' version 2.4.2 from 2011-04-26.

'_exptl_crystal_density_meas' value 'not measured' was changed to '?'
- the value is perceived as not measured.

Automatic conversion script
Id: cif_fix_values 4973 2017-02-22 13:04:09Z antanas 

 Adding full bibliography for 7233566--7233575.cif.
;
_cod_original_sg_symbol_H-M P-1
_cod_database_code 7233570

loop_
_symmetry_equiv_pos_as_xyz
'x, y, z'
'-x, -y, -z'

loop_
_atom_site_label
_atom_site_type_symbol
_atom_site_fract_x
_atom_site_fract_y
_atom_site_fract_z
_atom_site_U_iso_or_equiv
_atom_site_adp_type
_atom_site_occupancy
_atom_site_symmetry_multiplicity
_atom_site_calc_flag
_atom_site_refinement_flags
Pr1 Pr 0.20474(2) 0.98272(2) 0.041728(18) 0.03091(10) Uani 1 1 d .
Pr2 Pr 0.20919(2) 1.34817(2) 0.516529(19) 0.03281(11) Uani 1 1 d .
Cd1 Cd 0.25689(3) 0.74161(3) 0.49918(3) 0.03951(13) Uani 1 1 d .
Cl1 Cl 0.09625(12) 0.69629(13) 0.42399(12) 0.0596(5) Uani 1 1 d .
Cl2 Cl 0.36857(12) 0.70559(12) 0.42132(12) 0.0525(5) Uani 1 1 d .
Cl3 Cl 0.30017(12) 0.89658(11) 0.57319(12) 0.0513(4) Uani 1 1 d .
Cl4 Cl 0.27488(12) 0.67128(11) 0.59217(11) 0.0455(4) Uani 1 1 d .
Cl5 Cl 0.17814(12) 1.26229(11) 0.34871(9) 0.0458(4) Uani 1 1 d .
Cl6 Cl 0.3719(2) 0.9063(3) -0.19072(18) 0.1363(15) Uani 1 1 d .
O1 O 0.2906(3) 1.2238(3) 0.1281(3) 0.0505(12) Uani 1 1 d .
O2 O 0.2738(3) 1.0445(3) 0.4942(3) 0.0476(12) Uani 1 1 d .
O3 O 0.3928(3) 1.2124(3) 0.4907(3) 0.0511(13) Uani 1 1 d .
O4 O 0.1974(3) 0.9262(3) 0.1447(2) 0.0363(10) Uani 1 1 d .
O5 O 0.3522(3) 1.0565(3) 0.1355(2) 0.0382(10) Uani 1 1 d .
O6 O 0.1474(3) 1.4473(3) 0.4703(2) 0.0352(10) Uani 1 1 d .
O7 O 0.0653(3) 1.2267(3) 0.1313(3) 0.0406(11) Uani 1 1 d .
O8 O 0.0843(3) 1.0750(3) 0.4889(2) 0.0402(11) Uani 1 1 d .
O9 O -0.0407(3) 0.9290(3) 0.1275(2) 0.0395(11) Uani 1 1 d .
O10 O 0.0437(3) 1.2796(3) 0.4618(2) 0.0366(10) Uani 1 1 d .
O11 O 0.3383(3) 1.4111(3) 0.4812(2) 0.0387(11) Uani 1 1 d .
O12 O -0.1272(3) 1.0807(3) 0.1036(2) 0.0336(10) Uani 1 1 d .
N1 N 0.4565(3) 1.2307(3) 0.3937(3) 0.0339(12) Uani 1 1 d .
N2 N 0.4378(4) 1.1045(4) 0.3963(3) 0.0416(13) Uani 1 1 d .
N3 N 0.3383(3) 0.9805(4) 0.3900(3) 0.0429(14) Uani 1 1 d .
N4 N 0.2948(3) 1.3548(3) 0.2273(3) 0.0312(11) Uani 1 1 d .
N5 N 0.4181(3) 1.3585(4) 0.3855(3) 0.0377(13) Uani 1 1 d .
N6 N 0.0110(3) 0.8968(3) 0.2359(3) 0.0304(11) Uani 1 1 d .
N7 N 0.0319(3) 1.4131(3) 0.3580(3) 0.0318(11) Uani 1 1 d .
N8 N 0.1375(3) 1.3675(3) 0.2159(3) 0.0340(12) Uani 1 1 d .
N9 N 0.1976(3) 0.9198(4) 0.3827(3) 0.0370(12) Uani 1 1 d .
N10 N 0.1717(3) 1.4619(3) 0.3572(3) 0.0324(11) Uani 1 1 d .
N11 N 0.4099(3) 1.2942(3) 0.2406(3) 0.0315(11) Uani 1 1 d .
N12 N 0.4135(3) 1.0404(3) 0.2500(3) 0.0352(12) Uani 1 1 d .
N13 N 0.1639(3) 0.8793(3) 0.2382(3) 0.0319(11) Uani 1 1 d .
N14 N -0.0354(3) 1.0360(3) 0.3768(3) 0.0300(11) Uani 1 1 d .
N15 N 0.3095(3) 0.9219(3) 0.2446(3) 0.0324(12) Uani 1 1 d .
N16 N 0.4478(3) 1.1680(3) 0.2504(3) 0.0318(11) Uani 1 1 d .
N17 N -0.0701(3) 1.1649(3) 0.3688(3) 0.0275(11) Uani 1 1 d .
N18 N 0.0458(3) 0.9405(3) 0.3812(3) 0.0304(11) Uani 1 1 d .
N19 N -0.1073(3) 0.9579(3) 0.2314(3) 0.0300(11) Uani 1 1 d .
N20 N -0.1138(3) 1.2072(3) 0.2150(3) 0.0283(11) Uani 1 1 d .
N21 N 0.3272(3) 1.4442(3) 0.3709(3) 0.0359(12) Uani 1 1 d .
N22 N -0.0583(3) 1.2895(3) 0.3595(3) 0.0294(11) Uani 1 1 d .
N23 N -0.0032(3) 1.3197(3) 0.2143(3) 0.0297(11) Uani 1 1 d .
N24 N -0.1465(3) 1.0860(3) 0.2255(3) 0.0261(10) Uani 1 1 d .
C1 C 0.3166(4) 0.9032(4) 0.3143(4) 0.0345(14) Uani 1 1 d .
C35 C -0.0227(4) 1.2474(4) 0.4019(3) 0.0303(13) Uani 1 1 d .
C36 C 0.3595(4) 1.4039(4) 0.4173(4) 0.0368(15) Uani 1 1 d .
C37 C -0.1474(4) 1.1505(4) 0.3034(3) 0.0260(12) Uani 1 1 d .
H37A H -0.2049 1.1392 0.3167 0.031 Uiso 1 1 calc R
C34 C 0.0664(4) 1.2981(4) 0.1832(3) 0.0320(14) Uani 1 1 d .
C33 C 0.4003(4) 1.0852(4) 0.2062(3) 0.0350(14) Uani 1 1 d .
C32 C 0.4966(4) 1.1822(4) 0.3310(3) 0.0347(14) Uani 1 1 d .
H32A H 0.5617 1.2062 0.3432 0.042 Uiso 1 1 calc R
C31 C 0.4774(4) 1.0922(4) 0.3294(3) 0.0352(14) Uani 1 1 d .
H31A H 0.5329 1.0709 0.3356 0.042 Uiso 1 1 calc R
C30 C -0.0947(4) 1.2652(4) 0.1787(4) 0.0329(14) Uani 1 1 d .
H30A H -0.1384 1.3011 0.1847 0.040 Uiso 1 1 calc R
H30B H -0.1026 1.2322 0.1212 0.040 Uiso 1 1 calc R
C29 C 0.3845(4) 0.9492(4) 0.2180(4) 0.0371(15) Uani 1 1 d .
H29A H 0.3672 0.9255 0.1593 0.045 Uiso 1 1 calc R
H29B H 0.4351 0.9264 0.2342 0.045 Uiso 1 1 calc R
C27 C 0.0190(4) 1.4084(4) 0.2762(3) 0.0339(14) Uani 1 1 d .
C26 C -0.1330(4) 1.2329(4) 0.2928(3) 0.0277(12) Uani 1 1 d .
H26A H -0.1874 1.2564 0.2934 0.033 Uiso 1 1 calc R
C25 C 0.4635(4) 1.2298(4) 0.2186(3) 0.0327(14) Uani 1 1 d .
H25A H 0.4493 1.2004 0.1600 0.039 Uiso 1 1 calc R
H25B H 0.5274 1.2581 0.2383 0.039 Uiso 1 1 calc R
C24 C -0.0469(4) 0.9279(4) 0.1927(3) 0.0283(13) Uani 1 1 d .
C23 C 0.4751(4) 1.3224(4) 0.4290(4) 0.0393(16) Uani 1 1 d .
H23A H 0.5379 1.3439 0.4329 0.047 Uiso 1 1 calc R
H23B H 0.4681 1.3424 0.4837 0.047 Uiso 1 1 calc R
C22 C 0.0352(4) 1.0209(4) 0.4213(3) 0.0303(13) Uani 1 1 d .
C28 C 0.0679(4) 0.8444(4) 0.1980(4) 0.0334(14) Uani 1 1 d .
H28A H 0.0574 0.8370 0.1424 0.040 Uiso 1 1 calc R
H28B H 0.0508 0.7884 0.1971 0.040 Uiso 1 1 calc R
C21 C 0.4367(4) 1.3721(4) 0.3160(3) 0.0293(13) Uani 1 1 d .
C20 C 0.2214(4) 0.9105(4) 0.2035(3) 0.0311(13) Uani 1 1 d .
C19 C -0.0237(4) 0.8955(4) 0.3049(3) 0.0281(13) Uani 1 1 d .
C18 C 0.3268(4) 1.2848(4) 0.1926(3) 0.0354(14) Uani 1 1 d .
C17 C -0.1757(4) 0.9952(4) 0.2007(3) 0.0271(12) Uani 1 1 d .
H17A H -0.1932 0.9665 0.1420 0.033 Uiso 1 1 calc R
H17B H -0.2291 0.9849 0.2191 0.033 Uiso 1 1 calc R
C16 C -0.0686(4) 1.1130(4) 0.4132(3) 0.0292(13) Uani 1 1 d .
H16A H -0.1295 1.0966 0.4171 0.035 Uiso 1 1 calc R
H16B H -0.0303 1.1472 0.4678 0.035 Uiso 1 1 calc R
C15 C 0.2149(4) 1.3669(4) 0.1812(4) 0.0378(15) Uani 1 1 d .
H15A H 0.1973 1.3216 0.1267 0.045 Uiso 1 1 calc R
H15B H 0.2304 1.4207 0.1774 0.045 Uiso 1 1 calc R
C14 C -0.0916(4) 0.9554(4) 0.3123(3) 0.0306(13) Uani 1 1 d .
C13 C 0.1206(4) 1.4429(4) 0.2758(4) 0.0318(13) Uani 1 1 d .
C12 C -0.1799(4) 0.9284(4) 0.3297(4) 0.0365(15) Uani 1 1 d .
H12A H -0.2154 0.9703 0.3330 0.055 Uiso 1 1 calc R
H12B H -0.1671 0.9236 0.3802 0.055 Uiso 1 1 calc R
H12C H -0.2131 0.8741 0.2870 0.055 Uiso 1 1 calc R
C11 C -0.0353(4) 1.3796(4) 0.3886(3) 0.0312(14) Uani 1 1 d .
H11A H -0.0135 1.4043 0.4472 0.037 Uiso 1 1 calc R
H11B H -0.0901 1.3985 0.3756 0.037 Uiso 1 1 calc R
C10 C 0.2705(4) 0.9878(4) 0.4292(4) 0.0353(14) Uani 1 1 d .
C9 C 0.4276(4) 1.1845(5) 0.4317(4) 0.0415(16) Uani 1 1 d .
C8 C 0.1188(4) 0.9091(4) 0.4106(4) 0.0328(14) Uani 1 1 d .
H8A H 0.0971 0.8486 0.3952 0.039 Uiso 1 1 calc R
H8B H 0.1363 0.9377 0.4693 0.039 Uiso 1 1 calc R
C7 C 0.2690(4) 1.5013(4) 0.3922(4) 0.0381(15) Uani 1 1 d .
H7A H 0.2841 1.5461 0.3751 0.046 Uiso 1 1 calc R
H7B H 0.2809 1.5279 0.4507 0.046 Uiso 1 1 calc R
C6 C 0.4257(4) 1.0414(5) 0.4283(4) 0.0441(17) Uani 1 1 d .
H6A H 0.4318 1.0706 0.4859 0.053 Uiso 1 1 calc R
H6B H 0.4736 1.0104 0.4212 0.053 Uiso 1 1 calc R
C5 C 0.3607(4) 1.4212(4) 0.2987(3) 0.0312(14) Uani 1 1 d .
C4 C -0.0653(4) 0.8042(4) 0.2892(4) 0.0417(16) Uani 1 1 d .
H4A H -0.0192 0.7719 0.2857 0.063 Uiso 1 1 calc R
H4B H -0.1123 0.7781 0.2393 0.063 Uiso 1 1 calc R
H4C H -0.0907 0.8052 0.3328 0.063 Uiso 1 1 calc R
C3 C 0.2128(4) 0.8648(4) 0.3062(4) 0.0344(14) Uani 1 1 d .
C2 C 0.1202(4) 1.4403(4) 0.4002(4) 0.0350(14) Uani 1 1 d .
O1W O 0.1300(3) 1.3437(3) 0.6199(3) 0.0553(14) Uani 1 1 d .
O2W O 0.1650(3) 1.0983(3) 0.0086(3) 0.0461(12) Uani 1 1 d .
O3W O 0.3216(3) 1.0029(4) -0.0303(3) 0.0661(16) Uani 1 1 d .
O4W O 0.2426(3) 1.5007(3) 0.6225(3) 0.0500(12) Uani 1 1 d .
O5W O 0.2192(3) 1.2049(3) 0.5076(3) 0.0546(13) Uani 1 1 d .
O10W O 0.3958(5) 1.1149(6) 0.6496(4) 0.118(3) Uani 1 1 d .
O7W O 0.0502(3) 0.9011(3) 0.0108(3) 0.0513(13) Uani 1 1 d .
O8W O 0.3395(3) 1.3697(3) 0.6305(3) 0.0600(14) Uani 1 1 d .
O9W O 0.2577(4) 0.8481(3) -0.0010(3) 0.0539(13) Uani 1 1 d .
O6W O 0.1526(4) 1.0828(3) 0.1529(3) 0.0541(13) Uani 1 1 d .
O11W O 0.1734(7) 1.0748(4) 0.3028(4) 0.115(3) Uani 1 1 d .
O12W O 0.4016(5) 1.0838(8) -0.2150(6) 0.168(4) Uani 1 1 d .
O13W O 0.3026(6) 1.6061(8) 0.7986(4) 0.177(5) Uani 1 1 d .
O14W O 0.1895(7) 1.4055(6) 0.7819(4) 0.146(4) Uani 1 1 d .
O15W O 0.4629(5) 1.2806(5) 0.6673(4) 0.108(3) Uani 1 1 d .
C44 C -0.1289(4) 1.1214(4) 0.1754(3) 0.0257(12) Uani 1 1 d .
C43 C -0.0489(5) 1.4594(5) 0.2617(4) 0.0502(18) Uani 1 1 d .
H43A H -0.1072 1.4341 0.2635 0.075 Uiso 1 1 calc R
H43B H -0.0533 1.4595 0.2095 0.075 Uiso 1 1 calc R
H43C H -0.0293 1.5171 0.3028 0.075 Uiso 1 1 calc R
C42 C 0.5327(5) 1.4189(5) 0.3339(4) 0.0488(18) Uani 1 1 d .
H42A H 0.5734 1.3846 0.3434 0.073 Uiso 1 1 calc R
H42B H 0.5455 1.4721 0.3811 0.073 Uiso 1 1 calc R
H42C H 0.5407 1.4300 0.2886 0.073 Uiso 1 1 calc R
C41 C 0.3954(5) 1.4977(5) 0.2836(4) 0.0507(18) Uani 1 1 d .
H41A H 0.3463 1.5242 0.2738 0.076 Uiso 1 1 calc R
H41B H 0.4195 1.4792 0.2372 0.076 Uiso 1 1 calc R
H41C H 0.4422 1.5383 0.3302 0.076 Uiso 1 1 calc R
C40 C 0.1923(5) 0.7703(5) 0.2876(5) 0.0532(19) Uani 1 1 d .
H40A H 0.1293 0.7514 0.2830 0.080 Uiso 1 1 calc R
H40B H 0.2290 0.7617 0.3304 0.080 Uiso 1 1 calc R
H40C H 0.2058 0.7382 0.2375 0.080 Uiso 1 1 calc R
C39 C 0.1355(5) 1.5179(5) 0.2557(4) 0.0522(19) Uani 1 1 d .
H39A H 0.1981 1.5331 0.2569 0.078 Uiso 1 1 calc R
H39B H 0.1199 1.5655 0.2947 0.078 Uiso 1 1 calc R
H39C H 0.0980 1.5033 0.2026 0.078 Uiso 1 1 calc R
C38 C 0.3802(5) 0.8486(6) 0.3196(6) 0.069(2) Uani 1 1 d .
H38A H 0.4402 0.8774 0.3250 0.103 Uiso 1 1 calc R
H38B H 0.3620 0.7958 0.2715 0.103 Uiso 1 1 calc R
H38C H 0.3799 0.8368 0.3659 0.103 Uiso 1 1 calc R

loop_
_atom_site_aniso_label
_atom_site_aniso_U_11
_atom_site_aniso_U_22
_atom_site_aniso_U_33
_atom_site_aniso_U_23
_atom_site_aniso_U_13
_atom_site_aniso_U_12
Pr1 0.02992(19) 0.0407(2) 0.02229(17) 0.01322(15) 0.00705(13) 0.00883(15)
Pr2 0.0327(2) 0.0337(2) 0.02529(18) 0.00889(15) 0.00626(14) -0.00069(15)
Cd1 0.0334(3) 0.0378(3) 0.0476(3) 0.0174(2) 0.0128(2) 0.0086(2)
Cl1 0.0343(9) 0.0665(13) 0.0606(11) 0.0123(10) 0.0114(8) 0.0035(9)
Cl2 0.0486(10) 0.0525(11) 0.0699(12) 0.0324(10) 0.0304(9) 0.0139(9)
Cl3 0.0384(9) 0.0357(9) 0.0712(12) 0.0166(9) 0.0079(8) 0.0095(7)
Cl4 0.0488(10) 0.0428(10) 0.0551(10) 0.0256(8) 0.0236(8) 0.0138(8)
Cl5 0.0595(11) 0.0397(9) 0.0302(8) 0.0085(7) 0.0127(7) 0.0046(8)
Cl6 0.100(2) 0.222(4) 0.0849(19) 0.046(2) 0.0326(17) 0.080(3)
O1 0.052(3) 0.042(3) 0.038(3) 0.004(2) -0.004(2) 0.010(2)
O2 0.050(3) 0.058(3) 0.034(3) 0.022(2) 0.004(2) 0.011(2)
O3 0.046(3) 0.065(3) 0.032(2) 0.013(2) 0.012(2) 0.001(2)
O4 0.041(3) 0.046(3) 0.027(2) 0.022(2) 0.0077(18) 0.008(2)
O5 0.034(2) 0.042(3) 0.032(2) 0.012(2) 0.0056(19) 0.001(2)
O6 0.037(2) 0.036(2) 0.025(2) 0.0090(19) 0.0060(18) -0.0004(19)
O7 0.038(2) 0.035(3) 0.038(2) 0.005(2) 0.0102(19) 0.007(2)
O8 0.037(2) 0.051(3) 0.027(2) 0.017(2) -0.0025(18) 0.005(2)
O9 0.043(3) 0.060(3) 0.024(2) 0.023(2) 0.0105(19) 0.019(2)
O10 0.032(2) 0.042(3) 0.025(2) 0.011(2) 0.0020(18) -0.007(2)
O11 0.042(3) 0.045(3) 0.020(2) 0.0072(19) 0.0102(18) -0.002(2)
O12 0.042(2) 0.040(3) 0.0175(19) 0.0115(19) 0.0078(17) 0.008(2)
N1 0.034(3) 0.038(3) 0.030(3) 0.013(2) 0.014(2) 0.006(2)
N2 0.038(3) 0.051(4) 0.038(3) 0.023(3) 0.012(2) 0.001(3)
N3 0.030(3) 0.053(4) 0.043(3) 0.024(3) 0.004(2) 0.002(3)
N4 0.028(3) 0.038(3) 0.024(2) 0.011(2) 0.004(2) 0.005(2)
N5 0.034(3) 0.051(3) 0.027(3) 0.016(3) 0.008(2) 0.007(3)
N6 0.024(3) 0.044(3) 0.025(2) 0.015(2) 0.008(2) 0.008(2)
N7 0.036(3) 0.032(3) 0.027(2) 0.012(2) 0.009(2) 0.004(2)
N8 0.030(3) 0.033(3) 0.034(3) 0.008(2) 0.011(2) 0.010(2)
N9 0.029(3) 0.055(4) 0.034(3) 0.025(3) 0.009(2) 0.012(3)
N10 0.033(3) 0.030(3) 0.037(3) 0.015(2) 0.014(2) 0.005(2)
N11 0.026(3) 0.035(3) 0.025(2) 0.005(2) 0.005(2) 0.007(2)
N12 0.034(3) 0.040(3) 0.029(3) 0.017(2) 0.003(2) 0.003(2)
N13 0.031(3) 0.043(3) 0.029(3) 0.022(2) 0.007(2) 0.011(2)
N14 0.029(3) 0.034(3) 0.022(2) 0.012(2) -0.0007(19) 0.002(2)
N15 0.021(2) 0.047(3) 0.040(3) 0.026(3) 0.010(2) 0.014(2)
N16 0.027(3) 0.036(3) 0.028(3) 0.013(2) 0.003(2) 0.001(2)
N17 0.027(3) 0.030(3) 0.021(2) 0.009(2) 0.0035(19) 0.001(2)
N18 0.026(3) 0.036(3) 0.026(2) 0.014(2) 0.001(2) 0.005(2)
N19 0.032(3) 0.041(3) 0.021(2) 0.016(2) 0.007(2) 0.009(2)
N20 0.027(3) 0.035(3) 0.026(2) 0.015(2) 0.008(2) 0.010(2)
N21 0.038(3) 0.036(3) 0.028(3) 0.010(2) 0.009(2) 0.003(2)
N22 0.026(3) 0.030(3) 0.028(2) 0.009(2) 0.007(2) 0.005(2)
N23 0.026(3) 0.028(3) 0.029(3) 0.008(2) 0.007(2) 0.003(2)
N24 0.027(3) 0.027(3) 0.023(2) 0.010(2) 0.0079(19) 0.006(2)
C1 0.025(3) 0.046(4) 0.042(4) 0.028(3) 0.009(3) 0.012(3)
C35 0.032(3) 0.035(3) 0.021(3) 0.009(3) 0.013(2) 0.000(3)
C36 0.026(3) 0.037(4) 0.032(3) 0.006(3) 0.001(3) -0.008(3)
C37 0.025(3) 0.033(3) 0.018(3) 0.008(2) 0.008(2) 0.007(2)
C34 0.033(3) 0.036(4) 0.025(3) 0.012(3) 0.005(2) 0.009(3)
C33 0.023(3) 0.047(4) 0.029(3) 0.012(3) 0.005(2) 0.003(3)
C32 0.024(3) 0.050(4) 0.025(3) 0.015(3) 0.003(2) 0.000(3)
C31 0.023(3) 0.052(4) 0.035(3) 0.024(3) 0.006(2) 0.005(3)
C30 0.022(3) 0.039(4) 0.034(3) 0.017(3) 0.002(2) 0.001(3)
C29 0.033(3) 0.038(4) 0.041(4) 0.019(3) 0.010(3) 0.006(3)
C27 0.046(4) 0.024(3) 0.029(3) 0.009(3) 0.010(3) 0.006(3)
C26 0.033(3) 0.028(3) 0.022(3) 0.010(2) 0.008(2) 0.009(3)
C25 0.032(3) 0.033(3) 0.028(3) 0.011(3) 0.007(2) 0.001(3)
C24 0.026(3) 0.033(3) 0.027(3) 0.015(3) 0.007(2) 0.005(3)
C23 0.026(3) 0.058(5) 0.034(3) 0.021(3) 0.009(3) 0.005(3)
C22 0.022(3) 0.046(4) 0.026(3) 0.020(3) 0.005(2) 0.006(3)
C28 0.029(3) 0.037(4) 0.036(3) 0.016(3) 0.006(3) 0.012(3)
C21 0.022(3) 0.035(3) 0.026(3) 0.010(3) 0.006(2) 0.000(3)
C20 0.031(3) 0.039(4) 0.024(3) 0.013(3) 0.005(2) 0.011(3)
C19 0.029(3) 0.038(3) 0.020(3) 0.016(3) 0.007(2) 0.004(3)
C18 0.038(4) 0.034(4) 0.025(3) 0.006(3) 0.006(3) -0.002(3)
C17 0.025(3) 0.033(3) 0.021(3) 0.010(3) 0.002(2) 0.004(2)
C16 0.032(3) 0.035(3) 0.020(3) 0.012(3) 0.006(2) 0.005(3)
C15 0.043(4) 0.047(4) 0.030(3) 0.019(3) 0.016(3) 0.014(3)
C14 0.034(3) 0.030(3) 0.024(3) 0.012(3) 0.005(2) -0.001(3)
C13 0.032(3) 0.031(3) 0.034(3) 0.015(3) 0.011(3) 0.007(3)
C12 0.032(3) 0.046(4) 0.032(3) 0.022(3) 0.005(3) -0.002(3)
C11 0.035(3) 0.038(4) 0.024(3) 0.010(3) 0.018(3) 0.016(3)
C10 0.037(4) 0.041(4) 0.035(3) 0.027(3) 0.003(3) 0.005(3)
C9 0.033(4) 0.049(4) 0.028(3) 0.012(3) -0.003(3) -0.006(3)
C8 0.029(3) 0.043(4) 0.034(3) 0.025(3) 0.008(3) 0.009(3)
C7 0.046(4) 0.023(3) 0.041(4) 0.009(3) 0.019(3) -0.001(3)
C6 0.026(3) 0.070(5) 0.035(3) 0.027(4) -0.001(3) 0.001(3)
C5 0.021(3) 0.037(4) 0.033(3) 0.010(3) 0.014(2) 0.001(3)
C4 0.037(4) 0.041(4) 0.055(4) 0.028(3) 0.011(3) 0.009(3)
C3 0.032(3) 0.045(4) 0.039(3) 0.031(3) 0.005(3) 0.012(3)
C2 0.040(4) 0.026(3) 0.033(3) 0.006(3) 0.013(3) 0.007(3)
O1W 0.058(3) 0.064(3) 0.028(2) 0.013(2) 0.008(2) -0.011(3)
O2W 0.059(3) 0.038(3) 0.034(2) 0.014(2) -0.001(2) 0.010(2)
O3W 0.047(3) 0.113(5) 0.040(3) 0.031(3) 0.021(2) 0.011(3)
O4W 0.063(3) 0.035(3) 0.038(3) 0.008(2) 0.005(2) -0.001(2)
O5W 0.057(3) 0.045(3) 0.062(3) 0.023(3) 0.017(3) 0.012(2)
O10W 0.074(5) 0.143(7) 0.089(5) 0.030(5) -0.004(4) -0.031(5)
O7W 0.034(3) 0.077(4) 0.034(2) 0.017(2) 0.012(2) 0.000(2)
O8W 0.051(3) 0.064(4) 0.053(3) 0.025(3) -0.008(2) 0.006(3)
O9W 0.069(3) 0.048(3) 0.048(3) 0.018(2) 0.017(3) 0.030(3)
O6W 0.082(4) 0.050(3) 0.046(3) 0.023(2) 0.037(3) 0.032(3)
O11W 0.233(10) 0.061(4) 0.057(4) 0.021(3) 0.053(5) 0.039(5)
O12W 0.063(5) 0.285(14) 0.182(9) 0.124(10) 0.031(6) 0.047(7)
O13W 0.099(6) 0.297(13) 0.038(4) 0.004(5) 0.012(4) -0.044(7)
O14W 0.195(10) 0.144(8) 0.075(5) 0.055(5) 0.002(6) -0.014(7)
O15W 0.122(6) 0.144(7) 0.071(4) 0.048(5) 0.029(4) 0.062(5)
C44 0.021(3) 0.032(3) 0.023(3) 0.012(3) 0.002(2) 0.006(2)
C43 0.045(4) 0.054(5) 0.058(4) 0.024(4) 0.022(4) 0.020(4)
C42 0.041(4) 0.059(5) 0.040(4) 0.021(4) 0.006(3) -0.001(3)
C41 0.050(4) 0.046(4) 0.055(4) 0.020(4) 0.021(4) 0.004(4)
C40 0.059(5) 0.053(5) 0.057(5) 0.031(4) 0.017(4) 0.016(4)
C39 0.060(5) 0.044(4) 0.055(4) 0.019(4) 0.024(4) 0.009(4)
C38 0.053(5) 0.083(6) 0.094(6) 0.061(6) 0.015(5) 0.027(5)

loop_
_atom_type_symbol
_atom_type_description
_atom_type_scat_dispersion_real
_atom_type_scat_dispersion_imag
_atom_type_scat_source
C C 0.0033 0.0016 'International Tables Vol C Tables 4.2.6.8 and 6.1.1.4'
H H 0.0000 0.0000 'International Tables Vol C Tables 4.2.6.8 and 6.1.1.4'
N N 0.0061 0.0033 'International Tables Vol C Tables 4.2.6.8 and 6.1.1.4'
O O 0.0106 0.0060 'International Tables Vol C Tables 4.2.6.8 and 6.1.1.4'
Cl Cl 0.1484 0.1585 'International Tables Vol C Tables 4.2.6.8 and 6.1.1.4'
Cd Cd -0.8075 1.2024 'International Tables Vol C Tables 4.2.6.8 and 6.1.1.4'
Pr Pr -0.2180 2.8214 'International Tables Vol C Tables 4.2.6.8 and 6.1.1.4'

loop_
_geom_angle_atom_site_label_1
_geom_angle_atom_site_label_2
_geom_angle_atom_site_label_3
_geom_angle
_geom_angle_site_symmetry_1
_geom_angle_site_symmetry_3
O5 Pr1 O2W 99.41(15) . .
O5 Pr1 O7W 150.16(14) . .
O2W Pr1 O7W 97.46(17) . .
O5 Pr1 O12 141.48(13) . 2_575
O2W Pr1 O12 72.56(14) . 2_575
O7W Pr1 O12 67.49(14) . 2_575
O5 Pr1 O9W 89.25(16) . .
O2W Pr1 O9W 147.40(15) . .
O7W Pr1 O9W 89.65(18) . .
O12 Pr1 O9W 81.10(15) 2_575 .
O5 Pr1 O6W 82.39(16) . .
O2W Pr1 O6W 70.40(15) . .
O7W Pr1 O6W 80.33(17) . .
O12 Pr1 O6W 126.32(16) 2_575 .
O9W Pr1 O6W 142.17(16) . .
O5 Pr1 O4 79.92(14) . .
O2W Pr1 O4 140.44(14) . .
O7W Pr1 O4 71.42(15) . .
O12 Pr1 O4 130.36(14) 2_575 .
O9W Pr1 O4 71.91(15) . .
O6W Pr1 O4 70.32(15) . .
O5 Pr1 O3W 68.57(15) . .
O2W Pr1 O3W 78.94(19) . .
O7W Pr1 O3W 139.30(15) . .
O12 Pr1 O3W 72.91(15) 2_575 .
O9W Pr1 O3W 75.13(19) . .
O6W Pr1 O3W 133.27(18) . .
O4 Pr1 O3W 134.13(17) . .
O6 Pr2 O11 77.77(15) . .
O6 Pr2 O5W 154.25(15) . .
O11 Pr2 O5W 111.01(16) . .
O6 Pr2 O1W 104.71(16) . .
O11 Pr2 O1W 149.93(14) . .
O5W Pr2 O1W 80.02(17) . .
O6 Pr2 O10 77.13(14) . .
O11 Pr2 O10 141.82(13) . .
O5W Pr2 O10 82.27(16) . .
O1W Pr2 O10 65.35(14) . .
O6 Pr2 O8W 132.33(16) . .
O11 Pr2 O8W 78.17(16) . .
O5W Pr2 O8W 73.33(17) . .
O1W Pr2 O8W 78.65(17) . .
O10 Pr2 O8W 139.43(16) . .
O6 Pr2 O4W 64.63(14) . .
O11 Pr2 O4W 80.42(15) . .
O5W Pr2 O4W 139.33(16) . .
O1W Pr2 O4W 74.14(16) . .
O10 Pr2 O4W 113.34(15) . .
O8W Pr2 O4W 71.19(17) . .
O6 Pr2 Cl5 77.85(10) . .
O11 Pr2 Cl5 73.25(10) . .
O5W Pr2 Cl5 81.67(12) . .
O1W Pr2 Cl5 136.82(11) . .
O10 Pr2 Cl5 73.67(10) . .
O8W Pr2 Cl5 131.72(13) . .
O4W Pr2 Cl5 137.86(11) . .
Cl3 Cd1 Cl2 104.66(6) . .
Cl3 Cd1 Cl1 109.99(7) . .
Cl2 Cd1 Cl1 117.57(7) . .
Cl3 Cd1 Cl4 111.38(7) . .
Cl2 Cd1 Cl4 106.42(6) . .
Cl1 Cd1 Cl4 106.82(7) . .
C20 O4 Pr1 160.4(4) . .
C33 O5 Pr1 147.5(4) . .
C2 O6 Pr2 129.5(4) . .
C35 O10 Pr2 146.9(4) . .
C36 O11 Pr2 136.5(4) . .
C44 O12 Pr1 149.1(4) . 2_575
C9 N1 C23 122.7(5) . .
C9 N1 C32 111.5(5) . .
C23 N1 C32 122.3(5) . .
C9 N2 C31 111.7(6) . .
C9 N2 C6 124.8(6) . .
C31 N2 C6 122.7(6) . .
C10 N3 C6 120.4(6) . .
C10 N3 C1 113.7(5) . .
C6 N3 C1 125.6(5) . .
C18 N4 C15 119.1(5) . .
C18 N4 C5 112.8(5) . .
C15 N4 C5 125.7(5) . .
C36 N5 C23 122.3(5) . .
C36 N5 C21 112.0(5) . .
C23 N5 C21 123.3(5) . .
C24 N6 C28 120.4(5) . .
C24 N6 C19 109.0(4) . .
C28 N6 C19 125.9(5) . .
C2 N7 C11 120.6(5) . .
C2 N7 C27 112.2(5) . .
C11 N7 C27 126.3(5) . .
C34 N8 C13 113.9(5) . .
C34 N8 C15 120.7(5) . .
C13 N8 C15 124.5(5) . .
C10 N9 C8 120.8(5) . .
C10 N9 C3 112.1(5) . .
C8 N9 C3 127.0(5) . .
C2 N10 C13 113.0(5) . .
C2 N10 C7 121.5(5) . .
C13 N10 C7 125.5(5) . .
C18 N11 C25 122.1(5) . .
C18 N11 C21 113.4(5) . .
C25 N11 C21 124.5(5) . .
C33 N12 C29 124.2(5) . .
C33 N12 C31 111.8(5) . .
C29 N12 C31 122.8(5) . .
C20 N13 C28 121.5(5) . .
C20 N13 C3 112.3(5) . .
C28 N13 C3 124.3(5) . .
C22 N14 C16 119.8(5) . .
C22 N14 C14 110.0(5) . .
C16 N14 C14 124.4(5) . .
C20 N15 C29 121.5(5) . .
C20 N15 C1 113.0(5) . .
C29 N15 C1 125.5(5) . .
C33 N16 C25 125.2(5) . .
C33 N16 C32 111.4(5) . .
C25 N16 C32 122.3(5) . .
C35 N17 C16 122.6(5) . .
C35 N17 C37 110.2(5) . .
C16 N17 C37 121.9(5) . .
C22 N18 C8 122.8(5) . .
C22 N18 C19 110.6(5) . .
C8 N18 C19 126.5(5) . .
C24 N19 C17 122.8(5) . .
C24 N19 C14 112.4(5) . .
C17 N19 C14 124.6(5) . .
C44 N20 C26 111.6(5) . .
C44 N20 C30 123.9(5) . .
C26 N20 C30 123.8(5) . .
C36 N21 C7 123.3(5) . .
C36 N21 C5 111.5(5) . .
C7 N21 C5 125.2(5) . .
C35 N22 C11 123.0(5) . .
C35 N22 C26 110.3(5) . .
C11 N22 C26 125.5(5) . .
C34 N23 C30 122.0(5) . .
C34 N23 C27 112.7(5) . .
C30 N23 C27 124.3(5) . .
C44 N24 C17 124.3(4) . .
C44 N24 C37 111.3(4) . .
C17 N24 C37 123.6(4) . .
N15 C1 N3 112.3(5) . .
N15 C1 C38 113.7(6) . .
N3 C1 C38 110.3(6) . .
N15 C1 C3 102.6(4) . .
N3 C1 C3 101.1(5) . .
C38 C1 C3 115.9(6) . .
O10 C35 N17 124.9(6) . .
O10 C35 N22 124.8(6) . .
N17 C35 N22 110.4(5) . .
O11 C36 N5 125.7(6) . .
O11 C36 N21 123.9(6) . .
N5 C36 N21 110.3(5) . .
N17 C37 N24 113.9(4) . .
N17 C37 C26 103.6(4) . .
N24 C37 C26 103.5(4) . .
O7 C34 N23 125.1(6) . .
O7 C34 N8 125.4(5) . .
N23 C34 N8 109.4(5) . .
O5 C33 N12 125.6(6) . .
O5 C33 N16 124.3(6) . .
N12 C33 N16 110.1(5) . .
N1 C32 N16 113.3(5) . .
N1 C32 C31 102.6(5) . .
N16 C32 C31 103.3(5) . .
N2 C31 N12 113.8(5) . .
N2 C31 C32 103.4(5) . .
N12 C31 C32 103.1(5) . .
N20 C30 N23 113.3(5) . .
N15 C29 N12 113.3(5) . .
N7 C27 N23 112.0(5) . .
N7 C27 C43 110.2(5) . .
N23 C27 C43 113.6(5) . .
N7 C27 C13 102.1(5) . .
N23 C27 C13 102.4(4) . .
C43 C27 C13 115.8(5) . .
N22 C26 N20 114.4(5) . .
N22 C26 C37 104.7(4) . .
N20 C26 C37 103.5(4) . .
N16 C25 N11 113.3(5) . .
O9 C24 N19 125.0(5) . .
O9 C24 N6 124.1(5) . .
N19 C24 N6 110.9(5) . .
N1 C23 N5 115.1(5) . .
O8 C22 N18 125.6(5) . .
O8 C22 N14 124.0(6) . .
N18 C22 N14 110.4(5) . .
N6 C28 N13 113.5(5) . .
N11 C21 N5 113.5(5) . .
N11 C21 C42 112.4(5) . .
N5 C21 C42 112.2(5) . .
N11 C21 C5 100.7(4) . .
N5 C21 C5 101.8(4) . .
C42 C21 C5 115.4(5) . .
O4 C20 N13 124.9(5) . .
O4 C20 N15 125.6(6) . .
N13 C20 N15 109.5(5) . .
N18 C19 N6 111.6(4) . .
N18 C19 C4 112.8(5) . .
N6 C19 C4 110.9(5) . .
N18 C19 C14 103.0(4) . .
N6 C19 C14 103.2(4) . .
C4 C19 C14 114.8(5) . .
O1 C18 N4 126.9(6) . .
O1 C18 N11 124.3(6) . .
N4 C18 N11 108.7(5) . .
N24 C17 N19 113.9(4) . .
N17 C16 N14 113.8(4) . .
N4 C15 N8 114.0(5) . .
N14 C14 N19 111.7(5) . .
N14 C14 C12 112.5(5) . .
N19 C14 C12 111.8(5) . .
N14 C14 C19 101.4(5) . .
N19 C14 C19 101.1(4) . .
C12 C14 C19 117.4(5) . .
N8 C13 N10 111.8(5) . .
N8 C13 C39 111.9(5) . .
N10 C13 C39 112.5(5) . .
N8 C13 C27 101.5(5) . .
N10 C13 C27 102.0(4) . .
C39 C13 C27 116.3(5) . .
N22 C11 N7 116.1(4) . .
O2 C10 N3 125.9(6) . .
O2 C10 N9 125.2(6) . .
N3 C10 N9 108.8(6) . .
O3 C9 N2 125.0(7) . .
O3 C9 N1 124.6(7) . .
N2 C9 N1 110.3(6) . .
N18 C8 N9 115.4(5) . .
N21 C7 N10 115.0(5) . .
N2 C6 N3 113.6(5) . .
N4 C5 N21 112.4(4) . .
N4 C5 C41 111.5(5) . .
N21 C5 C41 113.2(5) . .
N4 C5 C21 102.5(5) . .
N21 C5 C21 102.5(5) . .
C41 C5 C21 114.0(5) . .
N9 C3 N13 111.8(5) . .
N9 C3 C40 114.0(5) . .
N13 C3 C40 110.9(5) . .
N9 C3 C1 103.6(5) . .
N13 C3 C1 102.0(4) . .
C40 C3 C1 113.7(5) . .
O6 C2 N10 126.1(6) . .
O6 C2 N7 123.4(6) . .
N10 C2 N7 110.4(5) . .
O12 C44 N20 125.7(5) . .
O12 C44 N24 125.1(5) . .
N20 C44 N24 109.3(5) . .

loop_
_geom_bond_atom_site_label_1
_geom_bond_atom_site_label_2
_geom_bond_distance
_geom_bond_site_symmetry_2
Pr1 O5 2.415(4) .
Pr1 O2W 2.444(4) .
Pr1 O7W 2.444(4) .
Pr1 O12 2.460(4) 2_575
Pr1 O9W 2.471(5) .
Pr1 O6W 2.479(4) .
Pr1 O4 2.484(4) .
Pr1 O3W 2.505(4) .
Pr2 O6 2.434(4) .
Pr2 O11 2.465(4) .
Pr2 O5W 2.467(5) .
Pr2 O1W 2.484(4) .
Pr2 O10 2.496(4) .
Pr2 O8W 2.497(5) .
Pr2 O4W 2.528(4) .
Pr2 Cl5 2.7948(16) .
Cd1 Cl3 2.4333(18) .
Cd1 Cl2 2.4430(17) .
Cd1 Cl1 2.4525(19) .
Cd1 Cl4 2.4768(18) .
O1 C18 1.215(7) .
O2 C10 1.213(7) .
O3 C9 1.267(7) .
O4 C20 1.232(7) .
O5 C33 1.245(7) .
O6 C2 1.243(7) .
O7 C34 1.239(7) .
O8 C22 1.253(7) .
O9 C24 1.241(6) .
O10 C35 1.237(7) .
O11 C36 1.255(7) .
O12 C44 1.252(6) .
O12 Pr1 2.460(4) 2_575
N1 C9 1.347(8) .
N1 C23 1.435(8) .
N1 C32 1.448(7) .
N2 C9 1.336(9) .
N2 C31 1.443(7) .
N2 C6 1.449(8) .
N3 C10 1.374(8) .
N3 C6 1.455(8) .
N3 C1 1.462(8) .
N4 C18 1.347(8) .
N4 C15 1.450(7) .
N4 C5 1.453(7) .
N5 C36 1.348(8) .
N5 C23 1.449(8) .
N5 C21 1.473(7) .
N6 C24 1.390(7) .
N6 C28 1.428(7) .
N6 C19 1.487(6) .
N7 C2 1.351(8) .
N7 C11 1.436(7) .
N7 C27 1.463(7) .
N8 C34 1.363(8) .
N8 C13 1.447(7) .
N8 C15 1.459(7) .
N9 C10 1.377(8) .
N9 C8 1.426(7) .
N9 C3 1.455(8) .
N10 C2 1.343(7) .
N10 C13 1.453(8) .
N10 C7 1.467(8) .
N11 C18 1.364(8) .
N11 C25 1.457(8) .
N11 C21 1.460(7) .
N12 C33 1.339(8) .
N12 C29 1.435(8) .
N12 C31 1.462(7) .
N13 C20 1.363(7) .
N13 C28 1.450(7) .
N13 C3 1.474(7) .
N14 C22 1.357(7) .
N14 C16 1.459(7) .
N14 C14 1.461(7) .
N15 C20 1.372(7) .
N15 C29 1.435(7) .
N15 C1 1.445(7) .
N16 C33 1.366(8) .
N16 C25 1.432(7) .
N16 C32 1.452(7) .
N17 C35 1.358(7) .
N17 C16 1.443(7) .
N17 C37 1.447(7) .
N18 C22 1.355(8) .
N18 C8 1.425(7) .
N18 C19 1.453(7) .
N19 C24 1.321(7) .
N19 C17 1.451(7) .
N19 C14 1.495(7) .
N20 C44 1.349(7) .
N20 C26 1.440(7) .
N20 C30 1.447(7) .
N21 C36 1.374(8) .
N21 C7 1.419(8) .
N21 C5 1.458(7) .
N22 C35 1.362(8) .
N22 C11 1.416(7) .
N22 C26 1.429(7) .
N23 C34 1.341(7) .
N23 C30 1.460(7) .
N23 C27 1.469(7) .
N24 C44 1.350(7) .
N24 C17 1.444(7) .
N24 C37 1.451(6) .
C1 C38 1.470(9) .
C1 C3 1.605(8) .
C37 C26 1.519(8) .
C32 C31 1.547(9) .
C27 C43 1.512(9) .
C27 C13 1.604(8) .
C21 C42 1.500(8) .
C21 C5 1.595(8) .
C19 C4 1.526(8) .
C19 C14 1.562(8) .
C14 C12 1.514(8) .
C13 C39 1.495(9) .
C5 C41 1.519(9) .
C3 C40 1.521(9) .

loop_
_platon_squeeze_void_nr
_platon_squeeze_void_average_x
_platon_squeeze_void_average_y
_platon_squeeze_void_average_z
_platon_squeeze_void_volume
_platon_squeeze_void_count_electrons
_platon_squeeze_void_content
1 0.023 0.487 0.000 1114 254 ' '
